data_7249994
loop_
_publ_author_name
'Rath, Sibani'
'Lamba, Pinki'
'Sravan Kumar Reddy, P.'
'Krishna, Anugam V.'
'Ramachary, Dhevalapally B.'

_publ_section_title
;
 Sustainable construction of value-added naphthoquinones for
 pharmaceuticals
;
_journal_issue 13
_journal_name_full 'Green Chemistry'
_journal_page_first 3465
_journal_page_last 3476
_journal_paper_doi 10.1039/D4GC06053A
_journal_volume 27
_journal_year 2025
_chemical_absolute_configuration syn
_chemical_formula_moiety 'C17 H11 Cl O2'
_chemical_formula_sum 'C17 H11 Cl O2'
_chemical_formula_weight 282.71
_space_group_crystal_system triclinic
_space_group_IT_number 1
_space_group_name_Hall 'P 1'
_space_group_name_H-M_alt 'P 1'
_atom_sites_solution_hydrogens geom
_atom_sites_solution_primary iterative
_audit_creation_date 2023-12-15
_audit_creation_method
;
Olex2 1.3-ac4
(compiled 2018.12.18 svn.r3554 for Rigaku Oxford Diffraction, GUI svn.r1)
;
_audit_update_record
;
2024-11-04 deposited with the CCDC.	2025-02-11 downloaded from the CCDC.
;
_cell_angle_alpha 103.743(2)
_cell_angle_beta 98.978(2)
_cell_angle_gamma 97.252(2)
_cell_formula_units_Z 1
_cell_length_a 4.9955(2)
_cell_length_b 5.9148(3)
_cell_length_c 11.7073(7)
_cell_measurement_reflns_used 5468
_cell_measurement_temperature 298(2)
_cell_measurement_theta_max 27.27
_cell_measurement_theta_min 2.47
_cell_volume 327.06(3)
_computing_cell_refinement 'SAINT V8.40B (?, 2016)'
_computing_data_reduction 'SAINT V8.40B (?, 2016)'
_computing_molecular_graphics 'Olex2 (Dolomanov et al., 2009)'
_computing_publication_material 'Olex2 (Dolomanov et al., 2009)'
_computing_structure_refinement 'ShelXL (Sheldrick, 2015)'
_computing_structure_solution 'olex2.solve (Bourhis et al., 2015)'
_diffrn_ambient_temperature 298.0
_diffrn_measured_fraction_theta_full 1.000
_diffrn_measured_fraction_theta_max 0.997
_diffrn_measurement_device_type 'Bruker APEX-II CCD'
_diffrn_measurement_method '\f and \w scans'
_diffrn_radiation_type MoK\a
_diffrn_radiation_wavelength 0.71073
_diffrn_reflns_av_R_equivalents 0.0433
_diffrn_reflns_av_unetI/netI 0.0405
_diffrn_reflns_Laue_measured_fraction_full 1.000
_diffrn_reflns_Laue_measured_fraction_max 0.997
_diffrn_reflns_limit_h_max 6
_diffrn_reflns_limit_h_min -6
_diffrn_reflns_limit_k_max 7
_diffrn_reflns_limit_k_min -7
_diffrn_reflns_limit_l_max 15
_diffrn_reflns_limit_l_min -15
_diffrn_reflns_number 10940
_diffrn_reflns_point_group_measured_fraction_full 0.998
_diffrn_reflns_point_group_measured_fraction_max 0.992
_diffrn_reflns_theta_full 25.242
_diffrn_reflns_theta_max 27.227
_diffrn_reflns_theta_min 1.825
_diffrn_standards_number 0
_exptl_absorpt_coefficient_mu 0.289
_exptl_absorpt_correction_T_max 0.7455
_exptl_absorpt_correction_T_min 0.6495
_exptl_absorpt_correction_type multi-scan
_exptl_absorpt_process_details
;
SADABS-2016/2 (Bruker,2016/2) was used for absorption correction.
wR2(int) was 0.1519 before and 0.0682 after correction.
The Ratio of minimum to maximum transmission is 0.8712.
The \l/2 correction factor is Not present.
;
_exptl_crystal_colour 'metallic yellowish yellow'
_exptl_crystal_colour_lustre metallic
_exptl_crystal_colour_modifier yellowish
_exptl_crystal_colour_primary yellow
_exptl_crystal_density_diffrn 1.435
_exptl_crystal_description plate
_exptl_crystal_F_000 146
_exptl_crystal_size_max 0.19
_exptl_crystal_size_mid 0.17
_exptl_crystal_size_min 0.11
_refine_diff_density_max 0.311
_refine_diff_density_min -0.173
_refine_diff_density_rms 0.060
_refine_ls_abs_structure_details
;
 Flack x determined using 1028 quotients [(I+)-(I-)]/[(I+)+(I-)]
 (Parsons, Flack and Wagner, Acta Cryst. B69 (2013) 249-259).
;
_refine_ls_abs_structure_Flack 0.12(3)
_refine_ls_extinction_method none
_refine_ls_goodness_of_fit_ref 1.021
_refine_ls_hydrogen_treatment constr
_refine_ls_matrix_type full
_refine_ls_number_parameters 181
_refine_ls_number_reflns 2920
_refine_ls_number_restraints 3
_refine_ls_restrained_S_all 1.021
_refine_ls_R_factor_all 0.0446
_refine_ls_R_factor_gt 0.0375
_refine_ls_shift/su_max 0.000
_refine_ls_shift/su_mean 0.000
_refine_ls_structure_factor_coef Fsqd
_refine_ls_weighting_details 'w=1/[\s^2^(Fo^2^)+(0.0500P)^2^] where P=(Fo^2^+2Fc^2^)/3'
_refine_ls_weighting_scheme calc
_refine_ls_wR_factor_gt 0.0858
_refine_ls_wR_factor_ref 0.0880
_reflns_Friedel_coverage 0.989
_reflns_Friedel_fraction_full 0.996
_reflns_Friedel_fraction_max 0.986
_reflns_number_gt 2512
_reflns_number_total 2920
_reflns_threshold_expression 'I > 2\s(I)'
_cod_data_source_file d4gc06053a3.cif
_cod_data_source_block dbr026_0m_a
_cod_depositor_comments 'Adding full bibliography for 7249990--7249995.cif.'
_cod_database_code 7249994
_shelx_shelxl_version_number 2018/3
_shelx_space_group_comment
;
The symmetry employed for this shelxl refinement is uniquely defined
by the following loop, which should always be used as a source of
symmetry information in preference to the above space-group names.
They are only intended as comments.
;
_shelx_estimated_absorpt_t_max 0.969
_shelx_estimated_absorpt_t_min 0.947
_olex2_refinement_description
;
1. Fixed Uiso
 At 1.2 times of:
  All C(H) groups, All C(H,H) groups
2.a Secondary CH2 refined with riding coordinates:
 C7(H7A,H7B)
2.b Aromatic/amide H refined with riding coordinates:
 C1(H1), C12(H12), C13(H13), C14(H14), C2(H2), C15(H15), C5(H5), C3(H3), C4(H4)
;
_olex2_submission_special_instructions 'No special instructions were received'

loop_
_space_group_symop_operation_xyz
'x, y, z'

loop_
_atom_site_label
_atom_site_type_symbol
_atom_site_fract_x
_atom_site_fract_y
_atom_site_fract_z
_atom_site_U_iso_or_equiv
_atom_site_adp_type
_atom_site_occupancy
_atom_site_site_symmetry_order
_atom_site_calc_flag
_atom_site_refinement_flags_posn
_atom_site_refinement_flags_adp
_atom_site_refinement_flags_occupancy
_atom_site_disorder_assembly
_atom_site_disorder_group
O1 O 0.8437(6) 0.3088(4) 0.7386(2) 0.0617(7) Uani 1 1 d . . . . .
O2 O 0.3868(5) 0.8435(4) 0.4828(2) 0.0553(7) Uani 1 1 d . . . . .
C8 C 0.6693(6) 0.5568(5) 0.4916(3) 0.0353(6) Uani 1 1 d . . . . .
C9 C 0.7780(6) 0.4239(5) 0.5578(3) 0.0387(7) Uani 1 1 d . . . . .
C10 C 0.7388(6) 0.4325(5) 0.6826(3) 0.0404(7) Uani 1 1 d . . . . .
C7 C 0.7073(6) 0.5484(6) 0.3653(3) 0.0436(7) Uani 1 1 d . . . . .
H7A H 0.861720 0.469698 0.349417 0.052 Uiso 1 1 calc R . . . .
H7B H 0.750655 0.708396 0.358242 0.052 Uiso 1 1 calc R . . . .
C16 C 0.4526(6) 0.7460(5) 0.6675(3) 0.0372(6) Uani 1 1 d . . . . .
C11 C 0.5696(6) 0.6036(5) 0.7340(3) 0.0385(6) Uani 1 1 d . . . . .
C17 C 0.4952(6) 0.7254(5) 0.5425(2) 0.0382(6) Uani 1 1 d . . . . .
C6 C 0.4539(6) 0.4200(5) 0.2724(2) 0.0394(6) Uani 1 1 d . . . . .
C1 C 0.3253(7) 0.1982(5) 0.2717(3) 0.0489(7) Uani 1 1 d . . . . .
H1 H 0.395780 0.123867 0.328573 0.059 Uiso 1 1 calc R . . . .
C12 C 0.5228(7) 0.6243(6) 0.8510(3) 0.0507(8) Uani 1 1 d . . . . .
H12 H 0.596713 0.528894 0.895937 0.061 Uiso 1 1 calc R . . . .
C13 C 0.3695(8) 0.7836(6) 0.8987(3) 0.0569(9) Uani 1 1 d . . . . .
H13 H 0.339992 0.796417 0.976305 0.068 Uiso 1 1 calc R . . . .
C14 C 0.2569(7) 0.9267(6) 0.8332(3) 0.0535(8) Uani 1 1 d . . . . .
H14 H 0.154447 1.036261 0.867076 0.064 Uiso 1 1 calc R . . . .
C2 C 0.0921(8) 0.0868(7) 0.1867(3) 0.0624(10) Uani 1 1 d . . . . .
H2 H 0.005695 -0.061681 0.187213 0.075 Uiso 1 1 calc R . . . .
C15 C 0.2966(7) 0.9067(6) 0.7183(3) 0.0481(8) Uani 1 1 d . . . . .
H15 H 0.218509 1.001450 0.674086 0.058 Uiso 1 1 calc R . . . .
C5 C 0.3467(8) 0.5244(7) 0.1849(3) 0.0570(8) Uani 1 1 d . . . . .
H5 H 0.431428 0.672492 0.183024 0.068 Uiso 1 1 calc R . . . .
C3 C -0.0128(8) 0.1933(7) 0.1016(3) 0.0675(11) Uani 1 1 d . . . . .
H3 H -0.170271 0.118078 0.044965 0.081 Uiso 1 1 calc R . . . .
C4 C 0.1150(9) 0.4091(8) 0.1007(4) 0.0717(11) Uani 1 1 d . . . . .
H4 H 0.045200 0.480414 0.042464 0.086 Uiso 1 1 calc R . . . .
Cl1 Cl 0.98195(13) 0.22299(12) 0.50522(8) 0.0519(2) Uani 1 1 d . . . . .

loop_
_atom_site_aniso_label
_atom_site_aniso_U_11
_atom_site_aniso_U_22
_atom_site_aniso_U_33
_atom_site_aniso_U_23
_atom_site_aniso_U_13
_atom_site_aniso_U_12
O1 0.0675(15) 0.0685(16) 0.0615(15) 0.0328(13) 0.0087(13) 0.0316(13)
O2 0.0692(17) 0.0616(15) 0.0486(13) 0.0261(12) 0.0140(12) 0.0346(13)
C8 0.0317(13) 0.0370(15) 0.0351(13) 0.0077(11) 0.0044(11) 0.0042(12)
C9 0.0306(14) 0.0370(14) 0.0454(17) 0.0054(12) 0.0051(12) 0.0076(11)
C10 0.0353(14) 0.0428(15) 0.0421(16) 0.0143(13) -0.0001(12) 0.0065(12)
C7 0.0432(17) 0.0483(16) 0.0409(16) 0.0112(13) 0.0128(13) 0.0086(13)
C16 0.0359(14) 0.0384(14) 0.0349(14) 0.0070(11) 0.0033(11) 0.0065(12)
C11 0.0355(15) 0.0418(14) 0.0358(14) 0.0088(12) 0.0027(11) 0.0055(12)
C17 0.0383(14) 0.0394(13) 0.0366(15) 0.0100(13) 0.0057(13) 0.0081(12)
C6 0.0413(15) 0.0441(15) 0.0337(14) 0.0059(12) 0.0131(12) 0.0119(12)
C1 0.0564(19) 0.0460(16) 0.0447(16) 0.0094(13) 0.0147(14) 0.0094(15)
C12 0.0529(19) 0.0610(19) 0.0376(15) 0.0169(14) 0.0032(14) 0.0070(16)
C13 0.062(2) 0.070(2) 0.0359(16) 0.0074(16) 0.0143(15) 0.0066(17)
C14 0.057(2) 0.0536(18) 0.0475(18) 0.0030(15) 0.0169(15) 0.0128(15)
C2 0.066(2) 0.0528(19) 0.057(2) -0.0014(17) 0.0155(18) -0.0025(17)
C15 0.0500(19) 0.0474(17) 0.0485(18) 0.0107(14) 0.0101(15) 0.0168(14)
C5 0.064(2) 0.0577(19) 0.0493(18) 0.0187(15) 0.0048(15) 0.0078(16)
C3 0.055(2) 0.079(3) 0.051(2) -0.006(2) -0.0006(17) 0.005(2)
C4 0.071(3) 0.085(3) 0.052(2) 0.0185(19) -0.0077(18) 0.012(2)
Cl1 0.0464(4) 0.0498(4) 0.0609(5) 0.0099(3) 0.0119(3) 0.0198(3)

loop_
_atom_type_symbol
_atom_type_description
_atom_type_scat_dispersion_real
_atom_type_scat_dispersion_imag
_atom_type_scat_source
C C 0.0033 0.0016 'International Tables Vol C Tables 4.2.6.8 and 6.1.1.4'
H H 0.0000 0.0000 'International Tables Vol C Tables 4.2.6.8 and 6.1.1.4'
Cl Cl 0.1484 0.1585 'International Tables Vol C Tables 4.2.6.8 and 6.1.1.4'
O O 0.0106 0.0060 'International Tables Vol C Tables 4.2.6.8 and 6.1.1.4'

loop_
_geom_angle_atom_site_label_1
_geom_angle_atom_site_label_2
_geom_angle_atom_site_label_3
_geom_angle
_geom_angle_site_symmetry_1
_geom_angle_site_symmetry_3
_geom_angle_publ_flag
C9 C8 C7 124.6(3) . . ?
C9 C8 C17 119.3(3) . . ?
C17 C8 C7 116.1(3) . . ?
C8 C9 C10 124.4(3) . . ?
C8 C9 Cl1 122.2(2) . . ?
C10 C9 Cl1 113.4(2) . . ?
O1 C10 C9 121.6(3) . . ?
O1 C10 C11 122.1(3) . . ?
C11 C10 C9 116.3(3) . . ?
C8 C7 C6 112.5(2) . . ?
C11 C16 C17 120.1(3) . . ?
C15 C16 C11 119.7(3) . . ?
C15 C16 C17 120.2(3) . . ?
C16 C11 C10 120.9(3) . . ?
C16 C11 C12 118.9(3) . . ?
C12 C11 C10 120.2(3) . . ?
O2 C17 C8 120.6(3) . . ?
O2 C17 C16 120.4(3) . . ?
C8 C17 C16 119.0(2) . . ?
C1 C6 C7 121.5(3) . . ?
C1 C6 C5 118.5(3) . . ?
C5 C6 C7 120.0(3) . . ?
C6 C1 C2 120.1(3) . . ?
C13 C12 C11 120.2(3) . . ?
C12 C13 C14 120.8(3) . . ?
C15 C14 C13 119.9(3) . . ?
C3 C2 C1 120.6(4) . . ?
C14 C15 C16 120.5(3) . . ?
C4 C5 C6 120.2(3) . . ?
C4 C3 C2 119.5(3) . . ?
C3 C4 C5 121.1(4) . . ?

loop_
_geom_bond_atom_site_label_1
_geom_bond_atom_site_label_2
_geom_bond_distance
_geom_bond_site_symmetry_2
_geom_bond_publ_flag
O1 C10 1.207(4) . ?
O2 C17 1.216(4) . ?
C8 C9 1.333(4) . ?
C8 C7 1.510(5) . ?
C8 C17 1.484(4) . ?
C9 C10 1.494(4) . ?
C9 Cl1 1.727(3) . ?
C10 C11 1.479(4) . ?
C7 C6 1.516(4) . ?
C16 C11 1.397(4) . ?
C16 C17 1.490(4) . ?
C16 C15 1.389(4) . ?
C11 C12 1.404(4) . ?
C6 C1 1.384(4) . ?
C6 C5 1.390(5) . ?
C1 C2 1.384(5) . ?
C12 C13 1.361(5) . ?
C13 C14 1.384(5) . ?
C14 C15 1.369(5) . ?
C2 C3 1.372(6) . ?
C5 C4 1.378(5) . ?
C3 C4 1.356(6) . ?
